data_7717588
loop_
_publ_author_name
'Thorwart, Thadd\"aus'
'Schmitt, Manuel'
'Greb, Lutz'

_publ_section_title
;
 Amplifying Lewis Acidity by Oxidation: Leveraging the Redox-Activity of
 Bis(3,6-di-tert-butyl-catecholato)silane
;
_journal_name_full 'Dalton Transactions'
_journal_paper_doi 10.1039/D4DT03176H
_journal_year 2024
_chemical_formula_moiety 'C28 H40 O4 Si'
_chemical_formula_sum 'C28 H40 O4 Si'
_chemical_formula_weight 468.69
_space_group_crystal_system monoclinic
_space_group_IT_number 14
_space_group_name_Hall '-P 2ybc'
_space_group_name_H-M_alt 'P 1 21/c 1'
_atom_sites_solution_hydrogens geom
_atom_sites_solution_primary direct
_audit_creation_method
;FinalCif V143 by Daniel Kratzert, Freiburg 2024, 
https://dkratzert.de/finalcif.html
;
_audit_update_record
;
2024-11-13 deposited with the CCDC.	2024-11-28 downloaded from the CCDC.
;
_cell_angle_alpha 90
_cell_angle_beta 101.590(11)
_cell_angle_gamma 90
_cell_formula_units_Z 4
_cell_length_a 13.651(4)
_cell_length_b 18.181(5)
_cell_length_c 11.1582(19)
_cell_measurement_reflns_used 9897
_cell_measurement_temperature 100(2)
_cell_measurement_theta_max 27.0005
_cell_measurement_theta_min 2.2405
_cell_volume 2712.9(12)
_computing_cell_refinement 'SAINT V8.40B'
_computing_data_collection 'Bruker BIS V6.2.15/2021-03-15 and APEX4 2021.10-0'
_computing_data_reduction 'SAINT V8.40B'
_computing_structure_refinement 'SHELXL-2019/2 (Sheldrick, 2019)'
_computing_structure_solution 'SHELXT 2018/2'
_diffrn_ambient_environment N~2~
_diffrn_ambient_temperature 100(2)
_diffrn_detector CPAD
_diffrn_detector_area_resol_mean 7.41
_diffrn_detector_type 'Bruker PHOTON III'
_diffrn_measured_fraction_theta_full 0.997
_diffrn_measured_fraction_theta_max 0.995
_diffrn_measurement_device 'four-circle diffractometer'
_diffrn_measurement_device_type 'Bruker D8 VENTURE dual wavelength Mo/Cu'
_diffrn_measurement_method '\w and \f scans'
_diffrn_measurement_specimen_support 'MiTeGen micromount'
_diffrn_radiation_monochromator 'mirror optics'
_diffrn_radiation_probe x-ray
_diffrn_radiation_type MoK\a
_diffrn_radiation_wavelength 0.71073
_diffrn_reflns_av_R_equivalents 0.0683
_diffrn_reflns_av_unetI/netI 0.0502
_diffrn_reflns_Laue_measured_fraction_full 0.997
_diffrn_reflns_Laue_measured_fraction_max 0.995
_diffrn_reflns_limit_h_max 17
_diffrn_reflns_limit_h_min -17
_diffrn_reflns_limit_k_max 23
_diffrn_reflns_limit_k_min -23
_diffrn_reflns_limit_l_max 14
_diffrn_reflns_limit_l_min 0
_diffrn_reflns_number 6020
_diffrn_reflns_point_group_measured_fraction_full 0.997
_diffrn_reflns_point_group_measured_fraction_max 0.995
_diffrn_reflns_theta_full 25.242
_diffrn_reflns_theta_max 27.287
_diffrn_reflns_theta_min 2.174
_diffrn_source 'microfocus sealed X-ray tube'
_diffrn_source_current 1.4
_diffrn_source_type 'Incoatec I\ms'
_diffrn_source_voltage 50.0
_exptl_absorpt_coefficient_mu 0.116
_exptl_absorpt_correction_T_max 0.7455
_exptl_absorpt_correction_T_min 0.6683
_exptl_absorpt_correction_type multi-scan
_exptl_absorpt_process_details
;SADABS-2016/2 - Bruker AXS area detector scaling and absorption correction: 
Krause, L., Herbst-Irmer, R., Sheldrick G.M. & Stalke D., J. Appl. Cryst. 48 
(2015) 3-10
;
_exptl_crystal_colour colourless
_exptl_crystal_density_diffrn 1.148
_exptl_crystal_description block
_exptl_crystal_F_000 1016
_exptl_crystal_size_max 0.11
_exptl_crystal_size_mid 0.09
_exptl_crystal_size_min 0.05
_refine_diff_density_max 0.283
_refine_diff_density_min -0.697
_refine_diff_density_rms 0.069
_refine_ls_extinction_method none
_refine_ls_goodness_of_fit_ref 1.067
_refine_ls_hydrogen_treatment constr
_refine_ls_matrix_type full
_refine_ls_number_parameters 311
_refine_ls_number_reflns 6020
_refine_ls_number_restraints 0
_refine_ls_restrained_S_all 1.067
_refine_ls_R_factor_all 0.0778
_refine_ls_R_factor_gt 0.0617
_refine_ls_shift/su_max 0.000
_refine_ls_shift/su_mean 0.000
_refine_ls_structure_factor_coef Fsqd
_refine_ls_weighting_details 'w=1/[\s^2^(Fo^2^)+(0.1014P)^2^+1.4623P] where P=(Fo^2^+2Fc^2^)/3'
_refine_ls_weighting_scheme calc
_refine_ls_wR_factor_gt 0.1627
_refine_ls_wR_factor_ref 0.1797
_reflns_Friedel_coverage 0.000
_reflns_number_gt 4787
_reflns_number_total 6020
_reflns_threshold_expression 'I > 2\s(I)'
_cod_data_source_file d4dt03176h2.cif
_cod_data_source_block mo_tt829_0m_a_tw
_cod_original_cell_volume 2712.8(12)
_cod_original_sg_symbol_H-M 'P 21/c'
_cod_database_code 7717588
_shelx_shelxl_version_number 2019/3
_shelx_space_group_comment
;
The symmetry employed for this shelxl refinement is uniquely defined
by the following loop, which should always be used as a source of
symmetry information in preference to the above space-group names.
They are only intended as comments.
;
_diffrn_measurement_ambient_temperature_device_make 'Oxford Cryostream 700'

loop_
_space_group_symop_operation_xyz
'x, y, z'
'-x, y+1/2, -z+1/2'
'-x, -y, -z'
'x, -y-1/2, z-1/2'

loop_
_atom_site_label
_atom_site_type_symbol
_atom_site_fract_x
_atom_site_fract_y
_atom_site_fract_z
_atom_site_U_iso_or_equiv
_atom_site_adp_type
_atom_site_occupancy
_atom_site_site_symmetry_order
_atom_site_calc_flag
_atom_site_refinement_flags_posn
_atom_site_refinement_flags_adp
_atom_site_refinement_flags_occupancy
_atom_site_disorder_assembly
_atom_site_disorder_group
Si1 Si 0.73586(5) 0.25573(3) 0.60969(7) 0.02270(18) Uani 1 1 d . . . . .
O1 O 0.72258(12) 0.17789(9) 0.67840(17) 0.0235(4) Uani 1 1 d . . . . .
O2 O 0.62852(13) 0.25516(8) 0.51249(19) 0.0243(4) Uani 1 1 d . . . . .
O3 O 0.75333(13) 0.32942(9) 0.69609(17) 0.0252(4) Uani 1 1 d . . . . .
O4 O 0.83672(13) 0.26189(9) 0.55169(18) 0.0238(4) Uani 1 1 d . . . . .
C1 C 0.57379(17) 0.19371(12) 0.5372(2) 0.0214(5) Uani 1 1 d . . . . .
C2 C 0.47627(17) 0.17951(12) 0.4787(2) 0.0209(5) Uani 1 1 d . . . . .
C3 C 0.43695(18) 0.11512(12) 0.5194(2) 0.0237(5) Uani 1 1 d . . . . .
H3 H 0.370522 0.101310 0.482989 0.028 Uiso 1 1 calc R U . . .
C4 C 0.49070(17) 0.07049(13) 0.6108(2) 0.0226(5) Uani 1 1 d . . . . .
H4 H 0.459971 0.026870 0.632248 0.027 Uiso 1 1 calc R U . . .
C5 C 0.58767(17) 0.08684(12) 0.6724(2) 0.0206(5) Uani 1 1 d . . . . .
C6 C 0.62705(17) 0.14991(12) 0.6301(2) 0.0204(5) Uani 1 1 d . . . . .
C7 C 0.41874(19) 0.23121(13) 0.3822(2) 0.0237(5) Uani 1 1 d . . . . .
C8 C 0.4744(2) 0.24012(14) 0.2767(3) 0.0287(6) Uani 1 1 d . . . . .
H8A H 0.436979 0.273611 0.215324 0.043 Uiso 1 1 calc R U . . .
H8B H 0.480681 0.192065 0.239195 0.043 Uiso 1 1 calc R U . . .
H8C H 0.541147 0.260382 0.308167 0.043 Uiso 1 1 calc R U . . .
C9 C 0.64629(18) 0.04028(12) 0.7765(2) 0.0228(5) Uani 1 1 d . . . . .
C10 C 0.74111(19) 0.01016(13) 0.7398(3) 0.0282(5) Uani 1 1 d . . . . .
H10A H 0.776730 -0.021817 0.804907 0.042 Uiso 1 1 calc R U . . .
H10B H 0.784519 0.051178 0.727219 0.042 Uiso 1 1 calc R U . . .
H10C H 0.722608 -0.018107 0.663830 0.042 Uiso 1 1 calc R U . . .
C11 C 0.84159(17) 0.36388(13) 0.6793(2) 0.0226(5) Uani 1 1 d . . . . .
C12 C 0.88894(17) 0.32602(12) 0.5981(2) 0.0218(5) Uani 1 1 d . . . . .
C13 C 0.31285(19) 0.20266(14) 0.3302(3) 0.0294(6) Uani 1 1 d . . . . .
H13A H 0.277658 0.237806 0.269982 0.044 Uiso 1 1 calc R U . . .
H13B H 0.276251 0.196980 0.396687 0.044 Uiso 1 1 calc R U . . .
H13C H 0.317084 0.154968 0.290580 0.044 Uiso 1 1 calc R U . . .
C14 C 0.4074(2) 0.30711(13) 0.4401(3) 0.0284(5) Uani 1 1 d . . . . .
H14A H 0.372559 0.340794 0.377165 0.043 Uiso 1 1 calc R U . . .
H14B H 0.473664 0.326909 0.475342 0.043 Uiso 1 1 calc R U . . .
H14C H 0.368608 0.301765 0.504659 0.043 Uiso 1 1 calc R U . . .
C15 C 0.58306(19) -0.02453(13) 0.8076(3) 0.0283(5) Uani 1 1 d . . . . .
H15A H 0.623110 -0.054106 0.872963 0.042 Uiso 1 1 calc R U . . .
H15B H 0.561882 -0.055166 0.734696 0.042 Uiso 1 1 calc R U . . .
H15C H 0.523974 -0.005533 0.834769 0.042 Uiso 1 1 calc R U . . .
C16 C 0.6756(2) 0.08706(14) 0.8929(3) 0.0303(6) Uani 1 1 d . . . . .
H16A H 0.715309 0.057223 0.958190 0.045 Uiso 1 1 calc R U . . .
H16B H 0.615044 0.104394 0.918570 0.045 Uiso 1 1 calc R U . . .
H16C H 0.715199 0.129407 0.876086 0.045 Uiso 1 1 calc R U . . .
C17 C 0.87746(18) 0.42956(13) 0.7349(2) 0.0248(5) Uani 1 1 d . . . . .
C18 C 0.96590(19) 0.45348(14) 0.7027(3) 0.0300(6) Uani 1 1 d . . . . .
H18 H 0.995324 0.497875 0.737699 0.036 Uiso 1 1 calc R U . . .
C19 C 1.01322(19) 0.41555(14) 0.6216(3) 0.0306(6) Uani 1 1 d . . . . .
H19 H 1.073112 0.435332 0.603803 0.037 Uiso 1 1 calc R U . . .
C20 C 0.97640(17) 0.34981(13) 0.5656(2) 0.0243(5) Uani 1 1 d . . . . .
C21 C 0.8205(2) 0.47248(14) 0.8168(3) 0.0288(6) Uani 1 1 d . . . . .
C22 C 0.7203(2) 0.49750(16) 0.7394(3) 0.0373(7) Uani 1 1 d . . . . .
H22A H 0.685011 0.528122 0.789383 0.056 Uiso 1 1 calc R U . . .
H22B H 0.679487 0.454316 0.710153 0.056 Uiso 1 1 calc R U . . .
H22C H 0.732314 0.526058 0.669309 0.056 Uiso 1 1 calc R U . . .
C23 C 1.02718(18) 0.30812(14) 0.4751(3) 0.0266(5) Uani 1 1 d . . . . .
C24 C 0.9563(2) 0.30464(16) 0.3508(3) 0.0340(6) Uani 1 1 d . . . . .
H24A H 0.989032 0.278748 0.292559 0.051 Uiso 1 1 calc R U . . .
H24B H 0.939069 0.354670 0.321289 0.051 Uiso 1 1 calc R U . . .
H24C H 0.895344 0.278266 0.358770 0.051 Uiso 1 1 calc R U . . .
C25 C 0.8774(2) 0.54145(15) 0.8699(3) 0.0391(7) Uani 1 1 d . . . . .
H25A H 0.840369 0.566178 0.924988 0.059 Uiso 1 1 calc R U . . .
H25B H 0.884382 0.574859 0.803187 0.059 Uiso 1 1 calc R U . . .
H25C H 0.943839 0.527499 0.915463 0.059 Uiso 1 1 calc R U . . .
C26 C 0.8028(3) 0.42467(17) 0.9239(3) 0.0431(7) Uani 1 1 d . . . . .
H26A H 0.765480 0.453010 0.974607 0.065 Uiso 1 1 calc R U . . .
H26B H 0.867229 0.409546 0.973427 0.065 Uiso 1 1 calc R U . . .
H26C H 0.764204 0.380956 0.891929 0.065 Uiso 1 1 calc R U . . .
C27 C 1.12387(19) 0.34702(15) 0.4583(3) 0.0340(6) Uani 1 1 d . . . . .
H27A H 1.152793 0.320489 0.397232 0.051 Uiso 1 1 calc R U . . .
H27B H 1.171907 0.347697 0.536391 0.051 Uiso 1 1 calc R U . . .
H27C H 1.108356 0.397599 0.430448 0.051 Uiso 1 1 calc R U . . .
C28 C 1.0550(2) 0.23027(15) 0.5227(3) 0.0335(6) Uani 1 1 d . . . . .
H28A H 1.085788 0.203591 0.463480 0.050 Uiso 1 1 calc R U . . .
H28B H 0.994621 0.204277 0.533980 0.050 Uiso 1 1 calc R U . . .
H28C H 1.102450 0.233159 0.601180 0.050 Uiso 1 1 calc R U . . .

loop_
_atom_site_aniso_label
_atom_site_aniso_U_11
_atom_site_aniso_U_22
_atom_site_aniso_U_33
_atom_site_aniso_U_23
_atom_site_aniso_U_13
_atom_site_aniso_U_12
Si1 0.0172(3) 0.0176(3) 0.0325(4) 0.0006(2) 0.0033(3) -0.0026(2)
O1 0.0185(8) 0.0182(8) 0.0316(9) 0.0030(7) 0.0000(7) -0.0037(6)
O2 0.0184(8) 0.0179(8) 0.0352(11) 0.0052(7) 0.0018(7) -0.0044(6)
O3 0.0234(9) 0.0199(8) 0.0332(10) -0.0024(7) 0.0076(7) -0.0044(6)
O4 0.0188(8) 0.0196(8) 0.0327(10) -0.0028(7) 0.0043(7) -0.0044(6)
C1 0.0205(11) 0.0166(10) 0.0272(12) 0.0000(9) 0.0050(9) -0.0028(8)
C2 0.0202(11) 0.0180(10) 0.0242(12) -0.0015(9) 0.0038(9) 0.0001(8)
C3 0.0189(11) 0.0216(11) 0.0297(13) -0.0008(9) 0.0025(9) -0.0011(8)
C4 0.0225(11) 0.0179(10) 0.0282(12) -0.0002(9) 0.0073(10) -0.0016(8)
C5 0.0204(11) 0.0177(10) 0.0233(11) -0.0007(9) 0.0033(9) 0.0002(8)
C6 0.0165(10) 0.0184(10) 0.0256(12) -0.0017(9) 0.0028(9) -0.0009(8)
C7 0.0221(11) 0.0204(11) 0.0267(13) 0.0008(9) 0.0002(10) 0.0007(9)
C8 0.0312(13) 0.0254(12) 0.0293(14) 0.0036(10) 0.0053(11) -0.0011(10)
C9 0.0215(11) 0.0163(10) 0.0292(13) 0.0028(9) 0.0017(9) -0.0002(8)
C10 0.0227(12) 0.0218(11) 0.0379(14) 0.0027(10) 0.0010(11) 0.0044(9)
C11 0.0168(11) 0.0211(11) 0.0288(13) 0.0015(9) 0.0021(9) -0.0016(8)
C12 0.0180(11) 0.0176(10) 0.0280(12) 0.0005(9) 0.0004(9) -0.0027(8)
C13 0.0251(12) 0.0246(12) 0.0347(14) 0.0001(11) -0.0033(11) 0.0000(10)
C14 0.0279(13) 0.0221(11) 0.0332(14) 0.0001(10) 0.0012(11) 0.0043(9)
C15 0.0281(12) 0.0217(11) 0.0342(14) 0.0046(10) 0.0039(11) -0.0014(9)
C16 0.0376(14) 0.0228(12) 0.0281(13) 0.0014(10) 0.0008(11) -0.0007(10)
C17 0.0254(12) 0.0205(11) 0.0273(13) -0.0011(9) 0.0021(10) -0.0016(9)
C18 0.0255(12) 0.0249(12) 0.0384(15) -0.0051(11) 0.0036(11) -0.0065(10)
C19 0.0201(12) 0.0271(12) 0.0442(16) -0.0016(11) 0.0055(11) -0.0066(9)
C20 0.0172(11) 0.0232(11) 0.0317(13) 0.0021(10) 0.0032(10) -0.0012(8)
C21 0.0325(13) 0.0234(12) 0.0312(14) -0.0030(10) 0.0078(11) -0.0013(10)
C22 0.0310(14) 0.0307(14) 0.0512(18) -0.0079(13) 0.0111(13) 0.0034(11)
C23 0.0199(11) 0.0252(12) 0.0352(14) 0.0009(10) 0.0067(10) 0.0001(9)
C24 0.0267(13) 0.0399(15) 0.0356(15) -0.0027(12) 0.0064(11) -0.0003(11)
C25 0.0453(17) 0.0286(14) 0.0438(17) -0.0135(12) 0.0098(14) -0.0085(12)
C26 0.064(2) 0.0338(15) 0.0343(16) -0.0047(12) 0.0175(15) -0.0080(14)
C27 0.0222(12) 0.0360(14) 0.0458(17) -0.0013(12) 0.0119(12) -0.0020(10)
C28 0.0272(13) 0.0297(13) 0.0449(17) 0.0043(12) 0.0103(12) 0.0047(11)

loop_
_atom_type_symbol
_atom_type_description
_atom_type_scat_dispersion_real
_atom_type_scat_dispersion_imag
_atom_type_scat_source
C C 0.0033 0.0016 'International Tables Vol C Tables 4.2.6.8 and 6.1.1.4'
O O 0.0106 0.0060 'International Tables Vol C Tables 4.2.6.8 and 6.1.1.4'
Si Si 0.0817 0.0704 'International Tables Vol C Tables 4.2.6.8 and 6.1.1.4'
H H 0.0000 0.0000 'International Tables Vol C Tables 4.2.6.8 and 6.1.1.4'

loop_
_geom_angle_atom_site_label_1
_geom_angle_atom_site_label_2
_geom_angle_atom_site_label_3
_geom_angle
_geom_angle_site_symmetry_1
_geom_angle_site_symmetry_3
_geom_angle_publ_flag
O1 Si1 O2 97.83(9) . . ?
O1 Si1 O4 115.15(9) . . ?
O2 Si1 O4 116.72(11) . . ?
O1 Si1 O3 116.60(10) . . ?
O2 Si1 O3 113.54(9) . . ?
O4 Si1 O3 98.15(9) . . ?
C6 O1 Si1 108.40(14) . . ?
C1 O2 Si1 108.41(15) . . ?
C11 O3 Si1 108.27(15) . . ?
C12 O4 Si1 108.32(15) . . ?
C2 C1 C6 123.6(2) . . ?
C2 C1 O2 123.8(2) . . ?
C6 C1 O2 112.6(2) . . ?
C1 C2 C3 113.4(2) . . ?
C1 C2 C7 121.9(2) . . ?
C3 C2 C7 124.6(2) . . ?
C4 C3 C2 123.0(2) . . ?
C4 C3 H3 118.5 . . ?
C2 C3 H3 118.5 . . ?
C3 C4 C5 123.0(2) . . ?
C3 C4 H4 118.5 . . ?
C5 C4 H4 118.5 . . ?
C6 C5 C4 113.7(2) . . ?
C6 C5 C9 122.4(2) . . ?
C4 C5 C9 123.8(2) . . ?
C5 C6 C1 123.1(2) . . ?
C5 C6 O1 124.3(2) . . ?
C1 C6 O1 112.6(2) . . ?
C2 C7 C8 110.1(2) . . ?
C2 C7 C13 111.8(2) . . ?
C8 C7 C13 108.6(2) . . ?
C2 C7 C14 109.7(2) . . ?
C8 C7 C14 109.5(2) . . ?
C13 C7 C14 107.1(2) . . ?
C7 C8 H8A 109.5 . . ?
C7 C8 H8B 109.5 . . ?
H8A C8 H8B 109.5 . . ?
C7 C8 H8C 109.5 . . ?
H8A C8 H8C 109.5 . . ?
H8B C8 H8C 109.5 . . ?
C5 C9 C10 109.6(2) . . ?
C5 C9 C16 110.11(19) . . ?
C10 C9 C16 109.4(2) . . ?
C5 C9 C15 111.3(2) . . ?
C10 C9 C15 109.1(2) . . ?
C16 C9 C15 107.2(2) . . ?
C9 C10 H10A 109.5 . . ?
C9 C10 H10B 109.5 . . ?
H10A C10 H10B 109.5 . . ?
C9 C10 H10C 109.5 . . ?
H10A C10 H10C 109.5 . . ?
H10B C10 H10C 109.5 . . ?
C17 C11 C12 123.1(2) . . ?
C17 C11 O3 124.0(2) . . ?
C12 C11 O3 112.9(2) . . ?
C20 C12 C11 123.5(2) . . ?
C20 C12 O4 124.1(2) . . ?
C11 C12 O4 112.4(2) . . ?
C7 C13 H13A 109.5 . . ?
C7 C13 H13B 109.5 . . ?
H13A C13 H13B 109.5 . . ?
C7 C13 H13C 109.5 . . ?
H13A C13 H13C 109.5 . . ?
H13B C13 H13C 109.5 . . ?
C7 C14 H14A 109.5 . . ?
C7 C14 H14B 109.5 . . ?
H14A C14 H14B 109.5 . . ?
C7 C14 H14C 109.5 . . ?
H14A C14 H14C 109.5 . . ?
H14B C14 H14C 109.5 . . ?
C9 C15 H15A 109.5 . . ?
C9 C15 H15B 109.5 . . ?
H15A C15 H15B 109.5 . . ?
C9 C15 H15C 109.5 . . ?
H15A C15 H15C 109.5 . . ?
H15B C15 H15C 109.5 . . ?
C9 C16 H16A 109.5 . . ?
C9 C16 H16B 109.5 . . ?
H16A C16 H16B 109.5 . . ?
C9 C16 H16C 109.5 . . ?
H16A C16 H16C 109.5 . . ?
H16B C16 H16C 109.5 . . ?
C11 C17 C18 113.4(2) . . ?
C11 C17 C21 122.0(2) . . ?
C18 C17 C21 124.4(2) . . ?
C19 C18 C17 123.4(2) . . ?
C19 C18 H18 118.3 . . ?
C17 C18 H18 118.3 . . ?
C20 C19 C18 122.8(2) . . ?
C20 C19 H19 118.6 . . ?
C18 C19 H19 118.6 . . ?
C12 C20 C19 113.7(2) . . ?
C12 C20 C23 123.0(2) . . ?
C19 C20 C23 123.2(2) . . ?
C17 C21 C25 111.8(2) . . ?
C17 C21 C22 108.6(2) . . ?
C25 C21 C22 107.5(2) . . ?
C17 C21 C26 110.8(2) . . ?
C25 C21 C26 108.1(2) . . ?
C22 C21 C26 110.1(2) . . ?
C21 C22 H22A 109.5 . . ?
C21 C22 H22B 109.5 . . ?
H22A C22 H22B 109.5 . . ?
C21 C22 H22C 109.5 . . ?
H22A C22 H22C 109.5 . . ?
H22B C22 H22C 109.5 . . ?
C24 C23 C28 110.2(2) . . ?
C24 C23 C20 109.3(2) . . ?
C28 C23 C20 110.0(2) . . ?
C24 C23 C27 108.1(2) . . ?
C28 C23 C27 107.9(2) . . ?
C20 C23 C27 111.4(2) . . ?
C23 C24 H24A 109.5 . . ?
C23 C24 H24B 109.5 . . ?
H24A C24 H24B 109.5 . . ?
C23 C24 H24C 109.5 . . ?
H24A C24 H24C 109.5 . . ?
H24B C24 H24C 109.5 . . ?
C21 C25 H25A 109.5 . . ?
C21 C25 H25B 109.5 . . ?
H25A C25 H25B 109.5 . . ?
C21 C25 H25C 109.5 . . ?
H25A C25 H25C 109.5 . . ?
H25B C25 H25C 109.5 . . ?
C21 C26 H26A 109.5 . . ?
C21 C26 H26B 109.5 . . ?
H26A C26 H26B 109.5 . . ?
C21 C26 H26C 109.5 . . ?
H26A C26 H26C 109.5 . . ?
H26B C26 H26C 109.5 . . ?
C23 C27 H27A 109.5 . . ?
C23 C27 H27B 109.5 . . ?
H27A C27 H27B 109.5 . . ?
C23 C27 H27C 109.5 . . ?
H27A C27 H27C 109.5 . . ?
H27B C27 H27C 109.5 . . ?
C23 C28 H28A 109.5 . . ?
C23 C28 H28B 109.5 . . ?
H28A C28 H28B 109.5 . . ?
C23 C28 H28C 109.5 . . ?
H28A C28 H28C 109.5 . . ?
H28B C28 H28C 109.5 . . ?

loop_
_geom_bond_atom_site_label_1
_geom_bond_atom_site_label_2
_geom_bond_distance
_geom_bond_site_symmetry_2
_geom_bond_publ_flag
Si1 O1 1.6368(17) . ?
Si1 O2 1.638(2) . ?
Si1 O4 1.6385(19) . ?
Si1 O3 1.6398(18) . ?
O1 C6 1.403(3) . ?
O2 C1 1.402(3) . ?
O3 C11 1.404(3) . ?
O4 C12 1.410(3) . ?
C1 C2 1.384(3) . ?
C1 C6 1.391(3) . ?
C2 C3 1.401(3) . ?
C2 C7 1.523(3) . ?
C3 C4 1.391(3) . ?
C3 H3 0.9500 . ?
C4 C5 1.395(3) . ?
C4 H4 0.9500 . ?
C5 C6 1.388(3) . ?
C5 C9 1.528(3) . ?
C7 C8 1.533(4) . ?
C7 C13 1.536(3) . ?
C7 C14 1.545(3) . ?
C8 H8A 0.9800 . ?
C8 H8B 0.9800 . ?
C8 H8C 0.9800 . ?
C9 C10 1.535(3) . ?
C9 C16 1.537(4) . ?
C9 C15 1.541(3) . ?
C10 H10A 0.9800 . ?
C10 H10B 0.9800 . ?
C10 H10C 0.9800 . ?
C11 C17 1.389(3) . ?
C11 C12 1.395(3) . ?
C12 C20 1.385(3) . ?
C13 H13A 0.9800 . ?
C13 H13B 0.9800 . ?
C13 H13C 0.9800 . ?
C14 H14A 0.9800 . ?
C14 H14B 0.9800 . ?
C14 H14C 0.9800 . ?
C15 H15A 0.9800 . ?
C15 H15B 0.9800 . ?
C15 H15C 0.9800 . ?
C16 H16A 0.9800 . ?
C16 H16B 0.9800 . ?
C16 H16C 0.9800 . ?
C17 C18 1.397(4) . ?
C17 C21 1.527(4) . ?
C18 C19 1.395(4) . ?
C18 H18 0.9500 . ?
C19 C20 1.395(3) . ?
C19 H19 0.9500 . ?
C20 C23 1.535(4) . ?
C21 C25 1.530(4) . ?
C21 C22 1.533(4) . ?
C21 C26 1.536(4) . ?
C22 H22A 0.9800 . ?
C22 H22B 0.9800 . ?
C22 H22C 0.9800 . ?
C23 C24 1.524(4) . ?
C23 C28 1.532(4) . ?
C23 C27 1.542(3) . ?
C24 H24A 0.9800 . ?
C24 H24B 0.9800 . ?
C24 H24C 0.9800 . ?
C25 H25A 0.9800 . ?
C25 H25B 0.9800 . ?
C25 H25C 0.9800 . ?
C26 H26A 0.9800 . ?
C26 H26B 0.9800 . ?
C26 H26C 0.9800 . ?
C27 H27A 0.9800 . ?
C27 H27B 0.9800 . ?
C27 H27C 0.9800 . ?
C28 H28A 0.9800 . ?
C28 H28B 0.9800 . ?
C28 H28C 0.9800 . ?

loop_
_geom_torsion_atom_site_label_1
_geom_torsion_atom_site_label_2
_geom_torsion_atom_site_label_3
_geom_torsion_atom_site_label_4
_geom_torsion
_geom_torsion_site_symmetry_1
_geom_torsion_site_symmetry_2
_geom_torsion_site_symmetry_3
_geom_torsion_site_symmetry_4
_geom_torsion_publ_flag
O2 Si1 O1 C6 -3.57(17) . . . . ?
O4 Si1 O1 C6 -128.03(16) . . . . ?
O3 Si1 O1 C6 117.74(15) . . . . ?
O1 Si1 O2 C1 3.96(17) . . . . ?
O4 Si1 O2 C1 127.29(15) . . . . ?
O3 Si1 O2 C1 -119.60(16) . . . . ?
O1 Si1 O3 C11 124.99(15) . . . . ?
O2 Si1 O3 C11 -122.41(16) . . . . ?
O4 Si1 O3 C11 1.49(17) . . . . ?
O1 Si1 O4 C12 -125.96(15) . . . . ?
O2 Si1 O4 C12 120.16(16) . . . . ?
O3 Si1 O4 C12 -1.42(17) . . . . ?
Si1 O2 C1 C2 174.6(2) . . . . ?
Si1 O2 C1 C6 -3.2(2) . . . . ?
C6 C1 C2 C3 -1.9(3) . . . . ?
O2 C1 C2 C3 -179.5(2) . . . . ?
C6 C1 C2 C7 176.6(2) . . . . ?
O2 C1 C2 C7 -1.1(4) . . . . ?
C1 C2 C3 C4 0.7(3) . . . . ?
C7 C2 C3 C4 -177.8(2) . . . . ?
C2 C3 C4 C5 1.8(4) . . . . ?
C3 C4 C5 C6 -2.8(3) . . . . ?
C3 C4 C5 C9 177.3(2) . . . . ?
C4 C5 C6 C1 1.5(3) . . . . ?
C9 C5 C6 C1 -178.6(2) . . . . ?
C4 C5 C6 O1 179.3(2) . . . . ?
C9 C5 C6 O1 -0.8(4) . . . . ?
C2 C1 C6 C5 0.8(4) . . . . ?
O2 C1 C6 C5 178.7(2) . . . . ?
C2 C1 C6 O1 -177.1(2) . . . . ?
O2 C1 C6 O1 0.7(3) . . . . ?
Si1 O1 C6 C5 -175.81(19) . . . . ?
Si1 O1 C6 C1 2.1(2) . . . . ?
C1 C2 C7 C8 58.5(3) . . . . ?
C3 C2 C7 C8 -123.3(3) . . . . ?
C1 C2 C7 C13 179.3(2) . . . . ?
C3 C2 C7 C13 -2.4(3) . . . . ?
C1 C2 C7 C14 -62.1(3) . . . . ?
C3 C2 C7 C14 116.2(3) . . . . ?
C6 C5 C9 C10 -61.4(3) . . . . ?
C4 C5 C9 C10 118.5(2) . . . . ?
C6 C5 C9 C16 59.0(3) . . . . ?
C4 C5 C9 C16 -121.1(3) . . . . ?
C6 C5 C9 C15 177.8(2) . . . . ?
C4 C5 C9 C15 -2.3(3) . . . . ?
Si1 O3 C11 C17 177.5(2) . . . . ?
Si1 O3 C11 C12 -1.1(2) . . . . ?
C17 C11 C12 C20 0.4(4) . . . . ?
O3 C11 C12 C20 179.0(2) . . . . ?
C17 C11 C12 O4 -178.5(2) . . . . ?
O3 C11 C12 O4 0.1(3) . . . . ?
Si1 O4 C12 C20 -178.0(2) . . . . ?
Si1 O4 C12 C11 0.9(2) . . . . ?
C12 C11 C17 C18 -0.6(4) . . . . ?
O3 C11 C17 C18 -179.1(2) . . . . ?
C12 C11 C17 C21 175.9(2) . . . . ?
O3 C11 C17 C21 -2.6(4) . . . . ?
C11 C17 C18 C19 0.5(4) . . . . ?
C21 C17 C18 C19 -175.9(3) . . . . ?
C17 C18 C19 C20 -0.2(4) . . . . ?
C11 C12 C20 C19 0.0(4) . . . . ?
O4 C12 C20 C19 178.7(2) . . . . ?
C11 C12 C20 C23 -179.3(2) . . . . ?
O4 C12 C20 C23 -0.5(4) . . . . ?
C18 C19 C20 C12 0.0(4) . . . . ?
C18 C19 C20 C23 179.2(3) . . . . ?
C11 C17 C21 C25 178.2(2) . . . . ?
C18 C17 C21 C25 -5.7(4) . . . . ?
C11 C17 C21 C22 -63.4(3) . . . . ?
C18 C17 C21 C22 112.7(3) . . . . ?
C11 C17 C21 C26 57.7(3) . . . . ?
C18 C17 C21 C26 -126.3(3) . . . . ?
C12 C20 C23 C24 61.5(3) . . . . ?
C19 C20 C23 C24 -117.7(3) . . . . ?
C12 C20 C23 C28 -59.6(3) . . . . ?
C19 C20 C23 C28 121.2(3) . . . . ?
C12 C20 C23 C27 -179.2(2) . . . . ?
C19 C20 C23 C27 1.6(4) . . . . ?
